data_7207962
loop_
_publ_author_name
'Ke, Chun-Hung'
'Lee, Hon Man'

_publ_section_title
;
 Nickel coordination polymers with {48.62} and bnn topologies constructed
 from common square-pyramidal 5-connected nodes
;
_journal_issue 12
_journal_name_full CrystEngComm
_journal_page_first 4157
_journal_paper_doi 10.1039/c2ce06634c
_journal_volume 14
_journal_year 2012
_chemical_formula_moiety 'C44 H31 N6 Ni O6, O'
_chemical_formula_sum 'C44 H31 N6 Ni O7'
_chemical_formula_weight 814.46
_space_group_IT_number 2
_symmetry_cell_setting triclinic
_symmetry_Int_Tables_number 2
_symmetry_space_group_name_Hall '-P 1'
_symmetry_space_group_name_H-M 'P -1'
_atom_sites_solution_hydrogens geom
_atom_sites_solution_primary direct
_atom_sites_solution_secondary difmap
_audit_creation_method SHELXL-97
_cell_angle_alpha 113.8080(10)
_cell_angle_beta 101.5050(10)
_cell_angle_gamma 100.2380(10)
_cell_formula_units_Z 2
_cell_length_a 11.1502(3)
_cell_length_b 13.5449(2)
_cell_length_c 14.6921(2)
_cell_measurement_reflns_used 9920
_cell_measurement_temperature 151(2)
_cell_measurement_theta_max 26.9
_cell_measurement_theta_min 2.2
_cell_volume 1904.99(7)
_computing_cell_refinement 'SAINT (Bruker, 2007)'
_computing_data_collection 'APEX2 (Bruker, 2007)'
_computing_data_reduction 'SAINT (Bruker, 2007)'
_computing_molecular_graphics 'SHELXTL (Sheldrick, 2008)'
_computing_publication_material 'DIAMOND (Brandenburg, 2006)'
_computing_structure_refinement 'SHELXTL (Sheldrick, 2008)'
_computing_structure_solution 'SHELXTL (Sheldrick, 2008)'
_diffrn_ambient_temperature 151(2)
_diffrn_measured_fraction_theta_full 0.995
_diffrn_measured_fraction_theta_max 0.995
_diffrn_measurement_device_type 'Bruker SMART APEXII'
_diffrn_measurement_method \w
_diffrn_radiation_monochromator graphite
_diffrn_radiation_probe x-ray
_diffrn_radiation_type MoK\a
_diffrn_radiation_wavelength 0.71073
_diffrn_reflns_av_R_equivalents 0.0339
_diffrn_reflns_av_sigmaI/netI 0.0278
_diffrn_reflns_limit_h_max 15
_diffrn_reflns_limit_h_min -15
_diffrn_reflns_limit_k_max 18
_diffrn_reflns_limit_k_min -18
_diffrn_reflns_limit_l_max 19
_diffrn_reflns_limit_l_min -19
_diffrn_reflns_number 49085
_diffrn_reflns_theta_full 28.72
_diffrn_reflns_theta_max 28.72
_diffrn_reflns_theta_min 1.59
_diffrn_source 'fine-focus sealed tube'
_diffrn_standards_decay_% 0
_diffrn_standards_interval_count 0
_diffrn_standards_interval_time 0
_diffrn_standards_number 0
_exptl_absorpt_coefficient_mu 0.571
_exptl_absorpt_correction_T_max 0.8943
_exptl_absorpt_correction_T_min 0.8704
_exptl_absorpt_correction_type multi-scan
_exptl_absorpt_process_details 'SADABS (Sheldrick, 2003)'
_exptl_crystal_colour green
_exptl_crystal_density_diffrn 1.420
_exptl_crystal_density_method 'not measured'
_exptl_crystal_F_000 842
_exptl_crystal_size_max 0.25
_exptl_crystal_size_mid 0.20
_exptl_crystal_size_min 0.20
_refine_diff_density_max 0.483
_refine_diff_density_min -1.034
_refine_diff_density_rms 0.076
_refine_ls_extinction_method none
_refine_ls_goodness_of_fit_ref 0.975
_refine_ls_hydrogen_treatment constr
_refine_ls_matrix_type full
_refine_ls_number_parameters 551
_refine_ls_number_reflns 9821
_refine_ls_number_restraints 60
_refine_ls_restrained_S_all 0.974
_refine_ls_R_factor_all 0.0571
_refine_ls_R_factor_gt 0.0464
_refine_ls_shift/su_max 0.001
_refine_ls_shift/su_mean 0.000
_refine_ls_structure_factor_coef Fsqd
_refine_ls_weighting_details 'calc w=1/[\s^2^(Fo^2^)+(0.0510P)^2^+3.5230P] where P=(Fo^2^+2Fc^2^)/3'
_refine_ls_weighting_scheme calc
_refine_ls_wR_factor_gt 0.1122
_refine_ls_wR_factor_ref 0.1216
_reflns_number_gt 8457
_reflns_number_total 9821
_reflns_threshold_expression I>2\s
_cod_data_source_file c2ce06634c.txt
_cod_data_source_block chk075
_cod_original_cell_volume 1904.99(6)
_cod_database_code 7207962

loop_
_symmetry_equiv_pos_as_xyz
'x, y, z'
'-x, -y, -z'

loop_
_atom_site_label
_atom_site_type_symbol
_atom_site_fract_x
_atom_site_fract_y
_atom_site_fract_z
_atom_site_U_iso_or_equiv
_atom_site_adp_type
_atom_site_occupancy
_atom_site_symmetry_multiplicity
_atom_site_calc_flag
_atom_site_refinement_flags
_atom_site_disorder_assembly
_atom_site_disorder_group
C1 C 0.6711(4) 0.3796(3) -0.0783(3) 0.0592(11) Uani 1 1 d U . .
H1 H 0.7123 0.3971 -0.1228 0.071 Uiso 1 1 calc R A 1
C2 C 0.6956(8) 0.2997(6) -0.0546(6) 0.0395(15) Uani 0.50 1 d PU B 1
H2A H 0.7340 0.2473 -0.0944 0.047 Uiso 0.50 1 calc PR B 1
C3 C 0.6630(6) 0.2943(5) 0.0323(5) 0.0332(12) Uani 0.50 1 d PU B 1
H3A H 0.6941 0.2477 0.0594 0.040 Uiso 0.50 1 calc PR B 1
C4 C 0.5873(5) 0.3555(5) 0.0772(4) 0.0220(10) Uani 0.50 1 d PU B 1
H4A H 0.5570 0.3429 0.1287 0.026 Uiso 0.50 1 calc PR B 1
C2A C 0.6320(7) 0.4083(8) 0.1205(6) 0.0435(16) Uani 0.50 1 d PU B 2
H2AA H 0.6199 0.4220 0.1862 0.052 Uiso 0.50 1 calc PR B 2
C3A C 0.7222(7) 0.3604(8) 0.0900(7) 0.0537(18) Uani 0.50 1 d PU B 2
H3AA H 0.7681 0.3326 0.1314 0.064 Uiso 0.50 1 calc PR B 2
C4A C 0.7499(8) 0.3508(7) -0.0027(7) 0.0468(18) Uani 0.50 1 d PU B 2
H4AA H 0.8210 0.3252 -0.0174 0.056 Uiso 0.50 1 calc PR B 2
C5 C 0.5520(3) 0.4390(3) 0.0486(2) 0.0391(7) Uani 1 1 d . . .
C6 C 0.5854(3) 0.4410(2) -0.0400(2) 0.0321(5) Uani 1 1 d . . .
C7 C 0.4677(2) 0.4989(2) 0.08585(18) 0.0253(5) Uani 1 1 d . . .
C8 C 0.5114(2) 0.5652(3) 0.2775(2) 0.0417(7) Uani 1 1 d . B .
H8 H 0.5983 0.6082 0.3005 0.050 Uiso 1 1 calc R . .
C9 C 0.3198(2) 0.45321(19) 0.17917(17) 0.0209(4) Uani 1 1 d . B .
H9 H 0.2493 0.4036 0.1193 0.025 Uiso 1 1 calc R . .
C10 C 0.4377(2) 0.5559(3) 0.3381(2) 0.0345(6) Uani 1 1 d . . .
H10 H 0.4647 0.5925 0.4122 0.041 Uiso 1 1 calc R . .
C11 C 0.23359(19) 0.65487(16) 0.54669(16) 0.0161(4) Uani 1 1 d . . .
C12 C 0.34269(19) 0.71114(17) 0.64643(16) 0.0185(4) Uani 1 1 d . . .
C13 C 0.4545(2) 0.67854(18) 0.64942(18) 0.0220(4) Uani 1 1 d . . .
H13 H 0.4626 0.6229 0.5878 0.026 Uiso 1 1 calc R . .
C14 C 0.3326(2) 0.79463(19) 0.73686(17) 0.0254(4) Uani 1 1 d . . .
H14 H 0.2565 0.8171 0.7355 0.030 Uiso 1 1 calc R . .
C15 C 0.4332(3) 0.8450(2) 0.82884(19) 0.0325(5) Uani 1 1 d . . .
H15 H 0.4273 0.9032 0.8900 0.039 Uiso 1 1 calc R . .
C16 C 0.5419(2) 0.8095(2) 0.83035(19) 0.0298(5) Uani 1 1 d . . .
C17 C 0.5543(2) 0.7269(2) 0.74197(19) 0.0266(5) Uani 1 1 d . . .
H17 H 0.6299 0.7036 0.7444 0.032 Uiso 1 1 calc R . .
C18 C 0.2076(2) 0.38575(18) 0.49616(17) 0.0212(4) Uani 1 1 d . . .
H18 H 0.2300 0.4595 0.5522 0.025 Uiso 1 1 calc R . .
C19 C 0.1900(2) 0.28910(18) 0.50621(17) 0.0239(4) Uani 1 1 d . . .
H19 H 0.1969 0.2824 0.5688 0.029 Uiso 1 1 calc R . .
C20 C 0.1603(2) 0.25040(17) 0.34168(17) 0.0189(4) Uani 1 1 d . . .
H20 H 0.1427 0.2090 0.2683 0.023 Uiso 1 1 calc R . .
C21 C 0.1389(2) 0.08510(17) 0.37699(17) 0.0202(4) Uani 1 1 d . . .
C22 C 0.2443(2) 0.04254(18) 0.37417(17) 0.0209(4) Uani 1 1 d . . .
C23 C 0.3718(2) 0.1132(2) 0.4052(2) 0.0279(5) Uani 1 1 d . . .
H23 H 0.3870 0.1922 0.4297 0.033 Uiso 1 1 calc R . .
C24 C 0.4711(3) 0.0680(2) 0.3996(3) 0.0397(6) Uani 1 1 d . . .
H24 H 0.5554 0.1158 0.4212 0.048 Uiso 1 1 calc R . .
C25 C 0.4504(3) -0.0496(2) 0.3620(3) 0.0416(7) Uani 1 1 d . . .
H25 H 0.5209 -0.0799 0.3580 0.050 Uiso 1 1 calc R . .
C26 C 0.3306(2) -0.1200(2) 0.3314(2) 0.0320(5) Uani 1 1 d . . .
H26 H 0.3183 -0.1988 0.3057 0.038 Uiso 1 1 calc R . .
C27 C 0.2234(2) -0.07635(18) 0.33784(17) 0.0216(4) Uani 1 1 d . . .
C28 C 0.0986(2) -0.14466(17) 0.30805(17) 0.0204(4) Uani 1 1 d . . .
C29 C -0.0064(2) -0.10179(19) 0.31412(18) 0.0239(4) Uani 1 1 d . . .
C30 C -0.1332(2) -0.1717(2) 0.2851(2) 0.0344(6) Uani 1 1 d . . .
H30 H -0.1485 -0.2505 0.2613 0.041 Uiso 1 1 calc R . .
C31 C -0.2324(3) -0.1261(2) 0.2914(3) 0.0486(8) Uani 1 1 d . . .
H31 H -0.3166 -0.1736 0.2712 0.058 Uiso 1 1 calc R . .
C32 C -0.2111(3) -0.0082(2) 0.3279(3) 0.0445(7) Uani 1 1 d . . .
H32 H -0.2815 0.0222 0.3323 0.053 Uiso 1 1 calc R . .
C33 C -0.0922(2) 0.0618(2) 0.3566(2) 0.0317(5) Uani 1 1 d . . .
H33 H -0.0799 0.1405 0.3810 0.038 Uiso 1 1 calc R . .
C34 C 0.0145(2) 0.01729(18) 0.35020(18) 0.0229(4) Uani 1 1 d . . .
C35 C 0.1167(2) -0.31622(17) 0.32581(17) 0.0201(4) Uani 1 1 d . . .
H35 H 0.1503 -0.2803 0.3997 0.024 Uiso 1 1 calc R . .
C36 C 0.0501(2) -0.44085(18) 0.16449(17) 0.0215(4) Uani 1 1 d . . .
H36 H 0.0279 -0.5110 0.1039 0.026 Uiso 1 1 calc R . .
C37 C 0.0360(2) -0.34304(18) 0.16466(17) 0.0225(4) Uani 1 1 d . . .
H37 H 0.0038 -0.3316 0.1059 0.027 Uiso 1 1 calc R . .
C38 C 0.0148(2) 0.26773(17) 0.09254(16) 0.0202(4) Uani 1 1 d . . .
C39 C -0.0822(2) 0.15320(18) 0.04547(16) 0.0201(4) Uani 1 1 d . . .
C40 C -0.1168(2) 0.1064(2) 0.10863(17) 0.0258(5) Uani 1 1 d . . .
H40 H -0.0761 0.1455 0.1818 0.031 Uiso 1 1 calc R . .
C41 C -0.2093(2) 0.0043(2) 0.06664(19) 0.0295(5) Uani 1 1 d . . .
H41 H -0.2302 -0.0279 0.1102 0.035 Uiso 1 1 calc R . .
C42 C -0.2712(2) -0.05086(19) -0.03974(18) 0.0258(5) Uani 1 1 d . . .
C43 C -0.2383(2) -0.0073(2) -0.10490(18) 0.0292(5) Uani 1 1 d . . .
H43 H -0.2808 -0.0457 -0.1778 0.035 Uiso 1 1 calc R . .
C44 C -0.1419(2) 0.09382(19) -0.06172(17) 0.0253(4) Uani 1 1 d . . .
H44 H -0.1164 0.1228 -0.1061 0.030 Uiso 1 1 calc R . .
N1 N 0.10138(16) -0.42307(14) 0.26553(14) 0.0179(3) Uani 1 1 d . . .
N2 N 0.07828(18) -0.26391(15) 0.26840(14) 0.0201(4) Uani 1 1 d . . .
N3 N 0.16009(18) 0.20331(15) 0.40714(14) 0.0204(4) Uani 1 1 d . . .
N4 N 0.18818(16) 0.36097(14) 0.39254(14) 0.0178(3) Uani 1 1 d . . .
N5 N 0.31768(17) 0.48533(16) 0.27607(14) 0.0199(3) Uani 1 1 d . . .
N6 N 0.43557(18) 0.50015(19) 0.17614(16) 0.0274(4) Uani 1 1 d . . .
Ni1 Ni 0.15301(2) 0.46608(2) 0.320145(19) 0.01384(7) Uani 1 1 d . . .
O1 O 0.04869(16) 0.30266(13) 0.03264(12) 0.0262(3) Uani 1 1 d . . .
O2 O 0.05174(16) 0.31882(13) 0.19144(12) 0.0248(3) Uani 1 1 d . . .
O3 O -0.01501(14) 0.47202(13) 0.36873(12) 0.0198(3) Uani 1 1 d . . .
H3 H -0.0374 0.4170 0.3807 0.030 Uiso 1 1 calc R . .
O4 O 0.26078(14) 0.60094(12) 0.46484(11) 0.0188(3) Uani 1 1 d . . .
O5 O 0.12373(14) 0.66365(12) 0.55080(12) 0.0199(3) Uani 1 1 d . . .
O6 O 0.63563(18) 0.84899(16) 0.92528(14) 0.0390(5) Uani 1 1 d . . .
O7 O 0.8100(3) 0.5600(3) 0.2681(3) 0.0815(9) Uani 1 1 d . . .
H3B H 0.0114 0.5377 0.4222 0.050 Uiso 1 1 d . . .

loop_
_atom_site_aniso_label
_atom_site_aniso_U_11
_atom_site_aniso_U_22
_atom_site_aniso_U_33
_atom_site_aniso_U_23
_atom_site_aniso_U_13
_atom_site_aniso_U_12
C1 0.084(2) 0.079(2) 0.096(3) 0.074(2) 0.079(2) 0.068(2)
C2 0.063(5) 0.049(4) 0.045(4) 0.035(3) 0.043(3) 0.043(4)
C3 0.048(3) 0.039(3) 0.041(3) 0.030(3) 0.029(3) 0.032(3)
C4 0.024(3) 0.027(3) 0.025(3) 0.017(2) 0.013(2) 0.011(2)
C2A 0.038(4) 0.076(5) 0.052(4) 0.050(4) 0.026(3) 0.034(4)
C3A 0.053(4) 0.090(6) 0.072(5) 0.067(5) 0.039(4) 0.049(4)
C4A 0.050(4) 0.068(5) 0.068(5) 0.051(4) 0.041(4) 0.047(4)
C5 0.0415(14) 0.0649(19) 0.0547(17) 0.0499(16) 0.0356(14) 0.0378(14)
C6 0.0401(13) 0.0411(14) 0.0418(14) 0.0308(12) 0.0291(12) 0.0259(12)
C7 0.0247(10) 0.0352(12) 0.0256(11) 0.0185(10) 0.0137(9) 0.0124(9)
C8 0.0198(11) 0.072(2) 0.0290(13) 0.0242(14) 0.0068(10) 0.0017(12)
C9 0.0211(9) 0.0255(10) 0.0235(10) 0.0145(9) 0.0108(8) 0.0113(8)
C10 0.0220(11) 0.0533(16) 0.0244(12) 0.0178(12) 0.0059(9) 0.0030(11)
C11 0.0173(9) 0.0139(8) 0.0176(9) 0.0089(7) 0.0034(7) 0.0031(7)
C12 0.0189(9) 0.0164(9) 0.0174(9) 0.0070(8) 0.0028(7) 0.0033(7)
C13 0.0209(10) 0.0212(10) 0.0229(10) 0.0102(9) 0.0051(8) 0.0050(8)
C14 0.0259(11) 0.0239(11) 0.0194(10) 0.0041(9) 0.0035(9) 0.0087(9)
C15 0.0378(13) 0.0253(12) 0.0185(11) 0.0006(9) -0.0012(10) 0.0057(10)
C16 0.0263(11) 0.0279(12) 0.0231(11) 0.0106(9) -0.0063(9) -0.0025(9)
C17 0.0184(10) 0.0280(11) 0.0320(12) 0.0169(10) 0.0009(9) 0.0033(8)
C18 0.0277(10) 0.0160(9) 0.0177(10) 0.0074(8) 0.0030(8) 0.0060(8)
C19 0.0342(12) 0.0207(10) 0.0172(10) 0.0103(8) 0.0044(9) 0.0084(9)
C20 0.0232(10) 0.0165(9) 0.0195(10) 0.0096(8) 0.0067(8) 0.0078(8)
C21 0.0282(10) 0.0144(9) 0.0198(10) 0.0091(8) 0.0061(8) 0.0085(8)
C22 0.0258(10) 0.0174(9) 0.0218(10) 0.0111(8) 0.0063(8) 0.0075(8)
C23 0.0293(11) 0.0209(10) 0.0356(13) 0.0159(10) 0.0084(10) 0.0058(9)
C24 0.0265(12) 0.0333(14) 0.065(2) 0.0272(14) 0.0144(12) 0.0079(10)
C25 0.0302(13) 0.0371(14) 0.071(2) 0.0296(15) 0.0242(14) 0.0191(11)
C26 0.0320(12) 0.0246(11) 0.0485(15) 0.0190(11) 0.0183(11) 0.0162(10)
C27 0.0270(10) 0.0199(10) 0.0222(10) 0.0119(8) 0.0079(8) 0.0106(8)
C28 0.0297(11) 0.0150(9) 0.0206(10) 0.0105(8) 0.0083(8) 0.0090(8)
C29 0.0291(11) 0.0204(10) 0.0283(11) 0.0151(9) 0.0098(9) 0.0104(9)
C30 0.0307(12) 0.0221(11) 0.0567(17) 0.0216(12) 0.0164(12) 0.0098(10)
C31 0.0295(13) 0.0337(15) 0.092(3) 0.0345(16) 0.0249(15) 0.0108(11)
C32 0.0313(13) 0.0337(14) 0.083(2) 0.0324(15) 0.0257(15) 0.0186(11)
C33 0.0318(12) 0.0246(11) 0.0482(15) 0.0205(11) 0.0166(11) 0.0151(10)
C34 0.0277(11) 0.0187(10) 0.0280(11) 0.0142(9) 0.0095(9) 0.0100(8)
C35 0.0282(10) 0.0168(9) 0.0184(10) 0.0104(8) 0.0056(8) 0.0093(8)
C36 0.0289(11) 0.0177(9) 0.0174(10) 0.0071(8) 0.0061(8) 0.0085(8)
C37 0.0307(11) 0.0206(10) 0.0186(10) 0.0111(8) 0.0056(8) 0.0096(8)
C38 0.0241(10) 0.0169(9) 0.0177(10) 0.0075(8) 0.0012(8) 0.0079(8)
C39 0.0213(9) 0.0182(9) 0.0176(10) 0.0060(8) 0.0029(8) 0.0070(8)
C40 0.0259(11) 0.0286(11) 0.0153(10) 0.0076(9) 0.0010(8) 0.0024(9)
C41 0.0272(11) 0.0318(12) 0.0228(11) 0.0131(10) 0.0012(9) -0.0012(9)
C42 0.0223(10) 0.0241(11) 0.0228(11) 0.0086(9) -0.0019(8) 0.0025(8)
C43 0.0338(12) 0.0252(11) 0.0177(10) 0.0060(9) -0.0026(9) 0.0037(9)
C44 0.0313(11) 0.0233(11) 0.0169(10) 0.0082(9) 0.0022(9) 0.0059(9)
N1 0.0201(8) 0.0165(8) 0.0197(8) 0.0099(7) 0.0062(7) 0.0071(6)
N2 0.0275(9) 0.0155(8) 0.0205(9) 0.0104(7) 0.0066(7) 0.0088(7)
N3 0.0268(9) 0.0153(8) 0.0209(9) 0.0099(7) 0.0057(7) 0.0079(7)
N4 0.0196(8) 0.0162(8) 0.0186(8) 0.0087(7) 0.0048(7) 0.0066(6)
N5 0.0195(8) 0.0246(9) 0.0195(9) 0.0115(7) 0.0085(7) 0.0091(7)
N6 0.0222(9) 0.0461(12) 0.0251(10) 0.0227(9) 0.0130(8) 0.0135(8)
Ni1 0.01593(12) 0.01264(12) 0.01356(12) 0.00636(9) 0.00441(9) 0.00459(9)
O1 0.0336(9) 0.0220(8) 0.0196(8) 0.0101(6) 0.0032(6) 0.0042(6)
O2 0.0333(8) 0.0187(7) 0.0152(7) 0.0054(6) 0.0018(6) 0.0030(6)
O3 0.0187(7) 0.0213(7) 0.0202(7) 0.0106(6) 0.0061(6) 0.0045(6)
O4 0.0195(7) 0.0168(7) 0.0159(7) 0.0050(6) 0.0036(5) 0.0032(5)
O5 0.0171(7) 0.0209(7) 0.0198(7) 0.0078(6) 0.0051(6) 0.0054(6)
O6 0.0352(10) 0.0347(10) 0.0283(9) 0.0167(8) -0.0149(8) -0.0118(8)
O7 0.0689(19) 0.091(2) 0.088(2) 0.0419(19) 0.0244(17) 0.0273(17)

loop_
_atom_type_symbol
_atom_type_description
_atom_type_scat_dispersion_real
_atom_type_scat_dispersion_imag
_atom_type_scat_source
C C 0.0033 0.0016 'International Tables Vol C Tables 4.2.6.8 and 6.1.1.4'
H H 0.0000 0.0000 'International Tables Vol C Tables 4.2.6.8 and 6.1.1.4'
N N 0.0061 0.0033 'International Tables Vol C Tables 4.2.6.8 and 6.1.1.4'
O O 0.0106 0.0060 'International Tables Vol C Tables 4.2.6.8 and 6.1.1.4'
Ni Ni 0.3393 1.1124 'International Tables Vol C Tables 4.2.6.8 and 6.1.1.4'

loop_
_geom_angle_atom_site_label_1
_geom_angle_atom_site_label_2
_geom_angle_atom_site_label_3
_geom_angle
_geom_angle_site_symmetry_1
_geom_angle_site_symmetry_3
C2 C1 C6 122.9(3) . .
C6 C1 C4A 115.1(4) . .
C2 C1 H1 118.5 . .
C6 C1 H1 118.5 . .
C4A C1 H1 115.8 . .
C1 C2 C3 118.1(5) . .
C1 C2 H2A 120.9 . .
C3 C2 H2A 120.9 . .
C4 C3 C2 120.5(5) . .
C4 C3 H3A 119.7 . .
C2 C3 H3A 119.7 . .
C3 C4 C5 121.9(4) . .
C3 C4 H4A 119.1 . .
C5 C4 H4A 119.1 . .
C3A C2A C5 118.2(6) . .
C3A C2A H2AA 120.9 . .
C5 C2A H2AA 120.9 . .
C2A C3A C4A 121.1(6) . .
C2A C3A H3AA 119.5 . .
C4A C3A H3AA 119.5 . .
C3A C4A C1 122.4(5) . .
C3A C4A H4AA 118.8 . .
C1 C4A H4AA 118.8 . .
C7 C5 C6 118.5(2) . .
C7 C5 C4 124.8(3) . .
C6 C5 C4 115.3(3) . .
C7 C5 C2A 117.2(4) . .
C6 C5 C2A 121.5(3) . .
C7 C6 C1 122.7(2) 2_665 .
C7 C6 C5 118.9(2) 2_665 .
C1 C6 C5 118.5(2) . .
C6 C7 C5 122.7(2) 2_665 .
C6 C7 N6 118.1(2) 2_665 .
C5 C7 N6 119.2(2) . .
C10 C8 N6 106.3(2) . .
C10 C8 H8 126.8 . .
N6 C8 H8 126.8 . .
N5 C9 N6 111.0(2) . .
N5 C9 H9 124.5 . .
N6 C9 H9 124.5 . .
C8 C10 N5 109.6(2) . .
C8 C10 H10 125.2 . .
N5 C10 H10 125.2 . .
O4 C11 O5 125.27(19) . .
O4 C11 C12 115.90(17) . .
O5 C11 C12 118.83(18) . .
C13 C12 C14 119.4(2) . .
C13 C12 C11 119.85(19) . .
C14 C12 C11 120.79(19) . .
C17 C13 C12 120.5(2) . .
C17 C13 H13 119.7 . .
C12 C13 H13 119.7 . .
C15 C14 C12 120.3(2) . .
C15 C14 H14 119.8 . .
C12 C14 H14 119.8 . .
C16 C15 C14 119.2(2) . .
C16 C15 H15 120.4 . .
C14 C15 H15 120.4 . .
C15 C16 C17 121.6(2) . .
C15 C16 O6 119.2(2) . .
C17 C16 O6 118.8(2) . .
C16 C17 C13 118.9(2) . .
C16 C17 H17 120.5 . .
C13 C17 H17 120.5 . .
C19 C18 N4 110.01(19) . .
C19 C18 H18 125.0 . .
N4 C18 H18 125.0 . .
C18 C19 N3 105.74(19) . .
C18 C19 H19 127.1 . .
N3 C19 H19 127.1 . .
N4 C20 N3 111.38(19) . .
N4 C20 H20 124.3 . .
N3 C20 H20 124.3 . .
C22 C21 C34 122.81(19) . .
C22 C21 N3 118.08(19) . .
C34 C21 N3 119.11(19) . .
C21 C22 C23 122.4(2) . .
C21 C22 C27 118.7(2) . .
C23 C22 C27 119.0(2) . .
C24 C23 C22 120.4(2) . .
C24 C23 H23 119.8 . .
C22 C23 H23 119.8 . .
C23 C24 C25 120.7(2) . .
C23 C24 H24 119.6 . .
C25 C24 H24 119.6 . .
C26 C25 C24 120.8(2) . .
C26 C25 H25 119.6 . .
C24 C25 H25 119.6 . .
C25 C26 C27 120.6(2) . .
C25 C26 H26 119.7 . .
C27 C26 H26 119.7 . .
C28 C27 C26 123.0(2) . .
C28 C27 C22 118.54(19) . .
C26 C27 C22 118.5(2) . .
C29 C28 C27 122.89(19) . .
C29 C28 N2 119.08(19) . .
C27 C28 N2 118.02(19) . .
C28 C29 C30 122.6(2) . .
C28 C29 C34 118.6(2) . .
C30 C29 C34 118.8(2) . .
C31 C30 C29 120.4(2) . .
C31 C30 H30 119.8 . .
C29 C30 H30 119.8 . .
C30 C31 C32 120.5(3) . .
C30 C31 H31 119.7 . .
C32 C31 H31 119.7 . .
C33 C32 C31 121.2(2) . .
C33 C32 H32 119.4 . .
C31 C32 H32 119.4 . .
C32 C33 C34 120.0(2) . .
C32 C33 H33 120.0 . .
C34 C33 H33 120.0 . .
C21 C34 C33 122.6(2) . .
C21 C34 C29 118.5(2) . .
C33 C34 C29 119.0(2) . .
N1 C35 N2 110.96(19) . .
N1 C35 H35 124.5 . .
N2 C35 H35 124.5 . .
C37 C36 N1 109.98(19) . .
C37 C36 H36 125.0 . .
N1 C36 H36 125.0 . .
C36 C37 N2 105.42(18) . .
C36 C37 H37 127.3 . .
N2 C37 H37 127.3 . .
O1 C38 O2 126.9(2) . .
O1 C38 C39 118.40(19) . .
O2 C38 C39 114.74(19) . .
C44 C39 C40 118.4(2) . .
C44 C39 C38 120.7(2) . .
C40 C39 C38 120.83(19) . .
C41 C40 C39 121.1(2) . .
C41 C40 H40 119.4 . .
C39 C40 H40 119.4 . .
C40 C41 C42 119.3(2) . .
C40 C41 H41 120.3 . .
C42 C41 H41 120.3 . .
O6 C42 C43 123.5(2) 1_444 .
O6 C42 C41 115.5(2) 1_444 .
C43 C42 C41 121.0(2) . .
C42 C43 C44 118.8(2) . .
C42 C43 H43 120.6 . .
C44 C43 H43 120.6 . .
C43 C44 C39 121.1(2) . .
C43 C44 H44 119.4 . .
C39 C44 H44 119.4 . .
C35 N1 C36 106.03(17) . .
C35 N1 Ni1 124.00(14) . 1_545
C36 N1 Ni1 129.94(14) . 1_545
C35 N2 C37 107.61(17) . .
C35 N2 C28 125.18(18) . .
C37 N2 C28 126.46(18) . .
C20 N3 C19 107.46(17) . .
C20 N3 C21 125.22(18) . .
C19 N3 C21 127.24(18) . .
C20 N4 C18 105.40(17) . .
C20 N4 Ni1 124.11(14) . .
C18 N4 Ni1 128.16(14) . .
C9 N5 C10 105.93(19) . .
C9 N5 Ni1 124.68(15) . .
C10 N5 Ni1 127.50(16) . .
C9 N6 C8 107.10(19) . .
C9 N6 C7 126.7(2) . .
C8 N6 C7 125.4(2) . .
O2 Ni1 N5 96.01(7) . .
O2 Ni1 N1 98.54(7) . 1_565
N5 Ni1 N1 88.84(7) . 1_565
O2 Ni1 O4 170.57(6) . .
N5 Ni1 O4 86.23(7) . .
N1 Ni1 O4 90.65(6) 1_565 .
O2 Ni1 O3 89.37(6) . .
N5 Ni1 O3 171.16(6) . .
N1 Ni1 O3 83.41(6) 1_565 .
O4 Ni1 O3 89.59(6) . .
O2 Ni1 N4 84.77(7) . .
N5 Ni1 N4 99.30(7) . .
N1 Ni1 N4 170.88(7) 1_565 .
O4 Ni1 N4 85.83(6) . .
O3 Ni1 N4 88.15(6) . .
C38 O2 Ni1 145.62(15) . .
Ni1 O3 H3 109.5 . .
Ni1 O3 H3B 100.7 . .
H3 O3 H3B 116.0 . .
C11 O4 Ni1 133.02(13) . .
C42 O6 C16 118.13(19) 1_666 .

loop_
_geom_bond_atom_site_label_1
_geom_bond_atom_site_label_2
_geom_bond_distance
_geom_bond_site_symmetry_2
C1 C2 1.319(7) .
C1 C6 1.429(3) .
C1 C4A 1.496(8) .
C1 H1 0.9500 .
C2 C3 1.420(8) .
C2 H2A 0.9500 .
C3 C4 1.366(7) .
C3 H3A 0.9500 .
C4 C5 1.445(6) .
C4 H4A 0.9500 .
C2A C3A 1.345(9) .
C2A C5 1.482(7) .
C2A H2AA 0.9500 .
C3A C4A 1.417(10) .
C3A H3AA 0.9500 .
C4A H4AA 0.9500 .
C5 C7 1.399(3) .
C5 C6 1.432(3) .
C6 C7 1.386(3) 2_665
C7 C6 1.386(3) 2_665
C7 N6 1.436(3) .
C8 C10 1.353(3) .
C8 N6 1.371(3) .
C8 H8 0.9500 .
C9 N5 1.317(3) .
C9 N6 1.351(3) .
C9 H9 0.9500 .
C10 N5 1.375(3) .
C10 H10 0.9500 .
C11 O4 1.260(2) .
C11 O5 1.263(2) .
C11 C12 1.505(3) .
C12 C13 1.393(3) .
C12 C14 1.396(3) .
C13 C17 1.391(3) .
C13 H13 0.9500 .
C14 C15 1.389(3) .
C14 H14 0.9500 .
C15 C16 1.380(4) .
C15 H15 0.9500 .
C16 C17 1.382(4) .
C16 O6 1.393(3) .
C17 H17 0.9500 .
C18 C19 1.360(3) .
C18 N4 1.381(3) .
C18 H18 0.9500 .
C19 N3 1.372(3) .
C19 H19 0.9500 .
C20 N4 1.318(3) .
C20 N3 1.352(3) .
C20 H20 0.9500 .
C21 C22 1.399(3) .
C21 C34 1.401(3) .
C21 N3 1.438(3) .
C22 C23 1.432(3) .
C22 C27 1.434(3) .
C23 C24 1.358(4) .
C23 H23 0.9500 .
C24 C25 1.415(4) .
C24 H24 0.9500 .
C25 C26 1.363(4) .
C25 H25 0.9500 .
C26 C27 1.427(3) .
C26 H26 0.9500 .
C27 C28 1.399(3) .
C28 C29 1.398(3) .
C28 N2 1.434(3) .
C29 C30 1.427(3) .
C29 C34 1.437(3) .
C30 C31 1.360(4) .
C30 H30 0.9500 .
C31 C32 1.421(4) .
C31 H31 0.9500 .
C32 C33 1.358(4) .
C32 H32 0.9500 .
C33 C34 1.429(3) .
C33 H33 0.9500 .
C35 N1 1.313(3) .
C35 N2 1.358(3) .
C35 H35 0.9500 .
C36 C37 1.361(3) .
C36 N1 1.383(3) .
C36 H36 0.9500 .
C37 N2 1.382(3) .
C37 H37 0.9500 .
C38 O1 1.243(3) .
C38 O2 1.268(3) .
C38 C39 1.514(3) .
C39 C44 1.393(3) .
C39 C40 1.393(3) .
C40 C41 1.382(3) .
C40 H40 0.9500 .
C41 C42 1.386(3) .
C41 H41 0.9500 .
C42 O6 1.381(3) 1_444
C42 C43 1.385(3) .
C43 C44 1.391(3) .
C43 H43 0.9500 .
C44 H44 0.9500 .
N1 Ni1 2.0798(17) 1_545
N4 Ni1 2.1370(17) .
N5 Ni1 2.0735(17) .
Ni1 O2 2.0327(15) .
Ni1 N1 2.0798(17) 1_565
Ni1 O4 2.0894(14) .
Ni1 O3 2.1369(15) .
O3 H3 0.8400 .
O3 H3B 0.8635 .
O6 C42 1.381(3) 1_666

loop_
_geom_torsion_atom_site_label_1
_geom_torsion_atom_site_label_2
_geom_torsion_atom_site_label_3
_geom_torsion_atom_site_label_4
_geom_torsion
_geom_torsion_site_symmetry_1
_geom_torsion_site_symmetry_4
C6 C1 C2 C3 -16.8(10) . .
C4A C1 C2 C3 69.1(8) . .
C1 C2 C3 C4 12.2(11) . .
C2 C3 C4 C5 -8.6(10) . .
C5 C2A C3A C4A 6.8(13) . .
C2A C3A C4A C1 -7.7(14) . .
C2 C1 C4A C3A -98.8(11) . .
C6 C1 C4A C3A 13.7(10) . .
C3 C4 C5 C7 175.2(5) . .
C3 C4 C5 C6 9.0(7) . .
C3 C4 C5 C2A -100.7(10) . .
C3A C2A C5 C7 -173.7(7) . .
C3A C2A C5 C6 -13.2(10) . .
C3A C2A C5 C4 73.0(10) . .
C2 C1 C6 C7 -161.6(5) . 2_665
C4A C1 C6 C7 161.6(5) . 2_665
C2 C1 C6 C5 17.7(7) . .
C4A C1 C6 C5 -19.2(6) . .
C7 C5 C6 C7 -0.5(5) . 2_665
C4 C5 C6 C7 166.7(3) . 2_665
C2A C5 C6 C7 -160.8(5) . 2_665
C7 C5 C6 C1 -179.8(3) . .
C4 C5 C6 C1 -12.6(5) . .
C2A C5 C6 C1 19.9(6) . .
C6 C5 C7 C6 0.5(5) . 2_665
C4 C5 C7 C6 -165.3(4) . 2_665
C2A C5 C7 C6 161.7(4) . 2_665
C6 C5 C7 N6 -178.5(3) . .
C4 C5 C7 N6 15.7(5) . .
C2A C5 C7 N6 -17.3(5) . .
N6 C8 C10 N5 0.5(4) . .
O4 C11 C12 C13 -16.9(3) . .
O5 C11 C12 C13 162.30(19) . .
O4 C11 C12 C14 164.1(2) . .
O5 C11 C12 C14 -16.6(3) . .
C14 C12 C13 C17 1.3(3) . .
C11 C12 C13 C17 -177.68(19) . .
C13 C12 C14 C15 0.2(3) . .
C11 C12 C14 C15 179.2(2) . .
C12 C14 C15 C16 -1.6(4) . .
C14 C15 C16 C17 1.6(4) . .
C14 C15 C16 O6 -171.6(2) . .
C15 C16 C17 C13 -0.1(4) . .
O6 C16 C17 C13 173.1(2) . .
C12 C13 C17 C16 -1.3(3) . .
N4 C18 C19 N3 0.5(3) . .
C34 C21 C22 C23 -177.8(2) . .
N3 C21 C22 C23 3.3(3) . .
C34 C21 C22 C27 2.9(3) . .
N3 C21 C22 C27 -176.05(19) . .
C21 C22 C23 C24 -179.0(2) . .
C27 C22 C23 C24 0.3(4) . .
C22 C23 C24 C25 0.8(4) . .
C23 C24 C25 C26 -0.6(5) . .
C24 C25 C26 C27 -0.7(5) . .
C25 C26 C27 C28 -179.7(3) . .
C25 C26 C27 C22 1.8(4) . .
C21 C22 C27 C28 -0.9(3) . .
C23 C22 C27 C28 179.8(2) . .
C21 C22 C27 C26 177.7(2) . .
C23 C22 C27 C26 -1.6(3) . .
C26 C27 C28 C29 -179.8(2) . .
C22 C27 C28 C29 -1.3(3) . .
C26 C27 C28 N2 -0.7(3) . .
C22 C27 C28 N2 177.87(19) . .
C27 C28 C29 C30 -179.0(2) . .
N2 C28 C29 C30 1.8(3) . .
C27 C28 C29 C34 1.5(3) . .
N2 C28 C29 C34 -177.66(19) . .
C28 C29 C30 C31 -179.3(3) . .
C34 C29 C30 C31 0.2(4) . .
C29 C30 C31 C32 -0.7(5) . .
C30 C31 C32 C33 0.5(6) . .
C31 C32 C33 C34 0.1(5) . .
C22 C21 C34 C33 177.8(2) . .
N3 C21 C34 C33 -3.2(3) . .
C22 C21 C34 C29 -2.7(3) . .
N3 C21 C34 C29 176.25(19) . .
C32 C33 C34 C21 178.9(3) . .
C32 C33 C34 C29 -0.6(4) . .
C28 C29 C34 C21 0.5(3) . .
C30 C29 C34 C21 -179.0(2) . .
C28 C29 C34 C33 180.0(2) . .
C30 C29 C34 C33 0.5(3) . .
N1 C36 C37 N2 -0.7(3) . .
O1 C38 C39 C44 -6.7(3) . .
O2 C38 C39 C44 172.4(2) . .
O1 C38 C39 C40 175.4(2) . .
O2 C38 C39 C40 -5.5(3) . .
C44 C39 C40 C41 -0.8(4) . .
C38 C39 C40 C41 177.1(2) . .
C39 C40 C41 C42 -1.9(4) . .
C40 C41 C42 O6 -178.5(2) . 1_444
C40 C41 C42 C43 2.5(4) . .
O6 C42 C43 C44 -179.3(2) 1_444 .
C41 C42 C43 C44 -0.4(4) . .
C42 C43 C44 C39 -2.4(4) . .
C40 C39 C44 C43 3.0(3) . .
C38 C39 C44 C43 -174.9(2) . .
N2 C35 N1 C36 -0.3(2) . .
N2 C35 N1 Ni1 178.02(14) . 1_545
C37 C36 N1 C35 0.6(3) . .
C37 C36 N1 Ni1 -177.55(15) . 1_545
N1 C35 N2 C37 -0.1(3) . .
N1 C35 N2 C28 -170.73(19) . .
C36 C37 N2 C35 0.5(2) . .
C36 C37 N2 C28 171.0(2) . .
C29 C28 N2 C35 -110.8(3) . .
C27 C28 N2 C35 70.0(3) . .
C29 C28 N2 C37 80.4(3) . .
C27 C28 N2 C37 -98.8(3) . .
N4 C20 N3 C19 -0.2(2) . .
N4 C20 N3 C21 -177.10(19) . .
C18 C19 N3 C20 -0.2(3) . .
C18 C19 N3 C21 176.7(2) . .
C22 C21 N3 C20 87.1(3) . .
C34 C21 N3 C20 -91.8(3) . .
C22 C21 N3 C19 -89.2(3) . .
C34 C21 N3 C19 91.8(3) . .
N3 C20 N4 C18 0.4(2) . .
N3 C20 N4 Ni1 -163.45(14) . .
C19 C18 N4 C20 -0.6(2) . .
C19 C18 N4 Ni1 162.46(16) . .
N6 C9 N5 C10 -0.2(3) . .
N6 C9 N5 Ni1 165.15(15) . .
C8 C10 N5 C9 -0.2(3) . .
C8 C10 N5 Ni1 -165.0(2) . .
N5 C9 N6 C8 0.5(3) . .
N5 C9 N6 C7 -169.6(2) . .
C10 C8 N6 C9 -0.6(3) . .
C10 C8 N6 C7 169.6(2) . .
C6 C7 N6 C9 67.5(3) 2_665 .
C5 C7 N6 C9 -113.4(3) . .
C6 C7 N6 C8 -100.8(3) 2_665 .
C5 C7 N6 C8 78.3(4) . .
C9 N5 Ni1 O2 33.58(18) . .
C10 N5 Ni1 O2 -164.3(2) . .
C9 N5 Ni1 N1 -64.89(18) . 1_565
C10 N5 Ni1 N1 97.2(2) . 1_565
C9 N5 Ni1 O4 -155.62(18) . .
C10 N5 Ni1 O4 6.5(2) . .
C9 N5 Ni1 N4 119.24(18) . .
C10 N5 Ni1 N4 -78.7(2) . .
C20 N4 Ni1 O2 10.27(17) . .
C18 N4 Ni1 O2 -149.84(18) . .
C20 N4 Ni1 N5 -84.99(17) . .
C18 N4 Ni1 N5 114.90(18) . .
C20 N4 Ni1 O4 -170.47(17) . .
C18 N4 Ni1 O4 29.42(18) . .
C20 N4 Ni1 O3 99.81(17) . .
C18 N4 Ni1 O3 -60.30(18) . .
O1 C38 O2 Ni1 7.7(4) . .
C39 C38 O2 Ni1 -171.28(19) . .
N5 Ni1 O2 C38 -51.1(3) . .
N1 Ni1 O2 C38 38.7(3) 1_565 .
O3 Ni1 O2 C38 121.9(3) . .
N4 Ni1 O2 C38 -149.9(3) . .
O5 C11 O4 Ni1 -24.3(3) . .
C12 C11 O4 Ni1 154.88(14) . .
N5 Ni1 O4 C11 176.42(19) . .
N1 Ni1 O4 C11 87.62(18) 1_565 .
O3 Ni1 O4 C11 4.22(18) . .
N4 Ni1 O4 C11 -83.95(18) . .
C15 C16 O6 C42 -87.5(3) . 1_666
C17 C16 O6 C42 99.2(3) . 1_666
